data_2218633
loop_
_publ_author_name
'Li, Ming-Xia'
'Zhu, Miao-Li'
'Lu, Li-Ping'

_publ_section_title
;
 Ethyl [(2-hydroxyphenyl)(pyridinium-2-ylamino)methyl]phosphonate
 methanol solvate
;
_journal_coeditor_code CF2201
_journal_issue 7
_journal_name_full 'Acta Crystallographica Section E'
_journal_page_first o1178
_journal_page_last o1179
_journal_paper_doi 10.1107/S1600536808015675
_journal_volume 64
_journal_year 2008
_chemical_formula_iupac 'C14 H17 N2 O4 P , C H4 O'
_chemical_formula_moiety 'C14 H17 N2 O4 P , C H4 O'
_chemical_formula_sum 'C15 H21 N2 O5 P'
_chemical_formula_weight 340.31
_chemical_name_systematic
;
Ethyl [(2-hydroxyphenyl)(pyridinium-2-ylamino)methyl]phosphonate
methanol solvate
;
_space_group_IT_number 14
_symmetry_cell_setting monoclinic
_symmetry_space_group_name_Hall '-P 2ybc'
_symmetry_space_group_name_H-M 'P 1 21/c 1'
_atom_sites_solution_hydrogens geom
_atom_sites_solution_primary direct
_atom_sites_solution_secondary difmap
_audit_creation_method SHELXL97
_cell_angle_alpha 90.00
_cell_angle_beta 122.308(14)
_cell_angle_gamma 90.00
_cell_formula_units_Z 4
_cell_length_a 12.821(3)
_cell_length_b 9.536(2)
_cell_length_c 16.567(3)
_cell_measurement_reflns_used 1906
_cell_measurement_temperature 298(2)
_cell_measurement_theta_max 23.8
_cell_measurement_theta_min 2.48
_cell_volume 1711.9(7)
_computing_cell_refinement 'SAINT (Bruker, 2000)'
_computing_data_collection 'SMART (Bruker, 2000)'
_computing_data_reduction 'SAINT (Bruker, 2000)'
_computing_molecular_graphics 'SHELXTL/PC (Sheldrick, 2008)'
_computing_publication_material 'PLATON (Spek, 2003) and publCIF (Westrip, 2008)'
_computing_structure_refinement 'SHELXL97 (Sheldrick, 2008)'
_computing_structure_solution 'SHELXS97 (Sheldrick, 2008)'
_diffrn_ambient_temperature 298(2)
_diffrn_measured_fraction_theta_full 0.991
_diffrn_measured_fraction_theta_max 0.991
_diffrn_measurement_device_type 'Bruker SMART 1K CCD'
_diffrn_measurement_method \w
_diffrn_radiation_monochromator graphite
_diffrn_radiation_source 'fine-focus sealed tube'
_diffrn_radiation_type MoK\a
_diffrn_radiation_wavelength 0.71073
_diffrn_reflns_av_R_equivalents 0.0336
_diffrn_reflns_av_sigmaI/netI 0.0447
_diffrn_reflns_limit_h_max 15
_diffrn_reflns_limit_h_min -15
_diffrn_reflns_limit_k_max 8
_diffrn_reflns_limit_k_min -11
_diffrn_reflns_limit_l_max 19
_diffrn_reflns_limit_l_min -17
_diffrn_reflns_number 6784
_diffrn_reflns_theta_full 25.00
_diffrn_reflns_theta_max 25.00
_diffrn_reflns_theta_min 1.88
_diffrn_standards_number 0
_exptl_absorpt_coefficient_mu 0.186
_exptl_absorpt_correction_T_max 0.964
_exptl_absorpt_correction_T_min 0.875
_exptl_absorpt_correction_type multi-scan
_exptl_absorpt_process_details '(SADABS; Sheldrick, 2000)'
_exptl_crystal_colour colourless
_exptl_crystal_density_diffrn 1.320
_exptl_crystal_density_method 'not measured'
_exptl_crystal_description block
_exptl_crystal_F_000 720
_exptl_crystal_size_max 0.40
_exptl_crystal_size_mid 0.20
_exptl_crystal_size_min 0.20
_refine_diff_density_max 0.337
_refine_diff_density_min -0.343
_refine_ls_extinction_method none
_refine_ls_goodness_of_fit_ref 1.138
_refine_ls_hydrogen_treatment constr
_refine_ls_matrix_type full
_refine_ls_number_parameters 210
_refine_ls_number_reflns 2991
_refine_ls_number_restraints 1
_refine_ls_restrained_S_all 1.143
_refine_ls_R_factor_all 0.0836
_refine_ls_R_factor_gt 0.0669
_refine_ls_shift/su_max 0.001
_refine_ls_shift/su_mean 0.000
_refine_ls_structure_factor_coef Fsqd
_refine_ls_weighting_details 'calc w = 1/[\s^2^(Fo^2^)+(0.052P)^2^+1.1778P] where P=(Fo^2^+2Fc^2^)/3'
_refine_ls_weighting_scheme calc
_refine_ls_wR_factor_gt 0.1403
_refine_ls_wR_factor_ref 0.1471
_reflns_number_gt 2419
_reflns_number_total 2991
_reflns_threshold_expression I>2\s(I)
_cod_data_source_file cf2201.cif
_cod_data_source_block I
_cod_original_cell_volume 1711.9(6)
_cod_original_sg_symbol_H-M 'P 21/c'
_cod_database_code 2218633
_cod_database_fobs_code 2218633

loop_
_symmetry_equiv_pos_as_xyz
'x, y, z'
'-x, y+1/2, -z+1/2'
'-x, -y, -z'
'x, -y-1/2, z-1/2'

loop_
_atom_site_type_symbol
_atom_site_label
_atom_site_fract_x
_atom_site_fract_y
_atom_site_fract_z
_atom_site_U_iso_or_equiv
_atom_site_adp_type
_atom_site_calc_flag
_atom_site_refinement_flags
_atom_site_occupancy
P P1 0.75798(7) 0.45914(9) 0.40161(6) 0.0359(3) Uani d . 1
O O1 0.5572(2) 0.7872(3) 0.22842(16) 0.0561(7) Uani d . 1
H H1 0.5007 0.8424 0.1964 0.067 Uiso d R 1
O O2 0.7741(2) 0.3583(3) 0.33273(18) 0.0578(7) Uani d . 1
O O3 0.86639(19) 0.4487(2) 0.50109(15) 0.0466(6) Uani d . 1
O O4 0.63500(19) 0.4400(2) 0.38884(15) 0.0481(6) Uani d . 1
N N1 0.8906(2) 0.6464(3) 0.37455(17) 0.0390(7) Uani d . 1
H H1A 0.9521 0.6023 0.4221 0.047 Uiso d R 1
N N2 1.0392(2) 0.7331(3) 0.35182(17) 0.0381(6) Uani d . 1
H H2A 1.0852 0.6775 0.3996 0.046 Uiso d R 1
C C1 0.6172(3) 0.8248(3) 0.3218(2) 0.0417(8) Uani d . 1
C C2 0.5805(3) 0.9373(4) 0.3538(3) 0.0552(10) Uani d . 1
H H2 0.5115 0.9893 0.3105 0.066 Uiso calc R 1
C C3 0.6448(4) 0.9723(4) 0.4481(3) 0.0681(12) Uani d . 1
H H3 0.6190 1.0475 0.4690 0.082 Uiso calc R 1
C C4 0.7468(4) 0.8976(5) 0.5121(3) 0.0713(12) Uani d . 1
H H4 0.7905 0.9215 0.5765 0.086 Uiso calc R 1
C C5 0.7848(3) 0.7865(4) 0.4808(2) 0.0545(10) Uani d . 1
H H5 0.8549 0.7364 0.5246 0.065 Uiso calc R 1
C C6 0.7210(3) 0.7479(3) 0.3857(2) 0.0373(7) Uani d . 1
C C7 0.7639(3) 0.6274(3) 0.3523(2) 0.0352(7) Uani d . 1
H H7 0.7091 0.6217 0.2827 0.042 Uiso calc R 1
C C8 0.9195(3) 0.7286(3) 0.3241(2) 0.0336(7) Uani d . 1
C C9 0.8361(3) 0.8096(3) 0.2451(2) 0.0415(8) Uani d . 1
H H9 0.7530 0.8119 0.2249 0.050 Uiso calc R 1
C C10 0.8774(3) 0.8845(4) 0.1985(2) 0.0531(10) Uani d . 1
H H10 0.8219 0.9379 0.1457 0.064 Uiso calc R 1
C C11 1.0008(4) 0.8832(4) 0.2277(3) 0.0559(10) Uani d . 1
H H11 1.0282 0.9341 0.1946 0.067 Uiso calc R 1
C C12 1.0803(3) 0.8069(4) 0.3050(3) 0.0479(9) Uani d . 1
H H12 1.1637 0.8051 0.3260 0.057 Uiso calc R 1
C C13 0.7568(5) 0.2100(5) 0.3340(4) 0.0900(15) Uani d D 1
H H13A 0.7122 0.1760 0.2687 0.108 Uiso calc R 1
H H13B 0.7055 0.1931 0.3598 0.108 Uiso calc R 1
C C14 0.8694(6) 0.1287(6) 0.3889(5) 0.126(2) Uani d D 1
H H14A 0.9171 0.1363 0.3600 0.189 Uiso calc R 1
H H14B 0.8489 0.0322 0.3899 0.189 Uiso calc R 1
H H14C 0.9165 0.1640 0.4530 0.189 Uiso calc R 1
O O5 0.6628(3) 0.3431(4) 0.5586(2) 0.0890(10) Uani d . 1
H H5A 0.6514 0.3728 0.5080 0.107 Uiso d R 1
C C15 0.5492(6) 0.3157(8) 0.5475(5) 0.125(2) Uani d . 1
H H15A 0.4896 0.2940 0.4818 0.187 Uiso calc R 1
H H15B 0.5226 0.3967 0.5661 0.187 Uiso calc R 1
H H15C 0.5571 0.2375 0.5868 0.187 Uiso calc R 1

loop_
_atom_site_aniso_label
_atom_site_aniso_U_11
_atom_site_aniso_U_22
_atom_site_aniso_U_33
_atom_site_aniso_U_12
_atom_site_aniso_U_13
_atom_site_aniso_U_23
P1 0.0292(4) 0.0369(5) 0.0371(5) -0.0019(4) 0.0146(4) 0.0050(4)
O1 0.0374(13) 0.0611(17) 0.0480(15) 0.0195(12) 0.0082(11) 0.0025(12)
O2 0.0709(17) 0.0395(14) 0.0736(17) -0.0025(12) 0.0458(15) -0.0012(12)
O3 0.0325(12) 0.0521(15) 0.0422(13) 0.0002(10) 0.0113(10) 0.0174(11)
O4 0.0320(12) 0.0570(15) 0.0480(13) -0.0098(11) 0.0164(11) -0.0010(11)
N1 0.0282(13) 0.0438(16) 0.0367(14) 0.0043(12) 0.0117(12) 0.0146(12)
N2 0.0345(14) 0.0380(15) 0.0376(15) 0.0027(12) 0.0165(12) 0.0066(12)
C1 0.0335(17) 0.0407(19) 0.048(2) -0.0008(15) 0.0203(16) 0.0013(16)
C2 0.052(2) 0.044(2) 0.071(3) 0.0119(17) 0.034(2) 0.0047(19)
C3 0.087(3) 0.051(3) 0.077(3) 0.009(2) 0.050(3) -0.012(2)
C4 0.094(3) 0.060(3) 0.053(2) -0.001(2) 0.035(2) -0.013(2)
C5 0.059(2) 0.049(2) 0.044(2) 0.0051(18) 0.0207(18) 0.0018(17)
C6 0.0353(17) 0.0355(18) 0.0393(18) -0.0013(14) 0.0188(15) 0.0040(14)
C7 0.0259(15) 0.0401(18) 0.0308(16) 0.0009(13) 0.0093(13) 0.0038(13)
C8 0.0355(17) 0.0302(16) 0.0327(16) 0.0000(13) 0.0165(14) 0.0021(13)
C9 0.0400(18) 0.045(2) 0.0394(18) 0.0051(15) 0.0210(15) 0.0112(15)
C10 0.061(2) 0.052(2) 0.043(2) 0.0107(19) 0.0250(18) 0.0176(17)
C11 0.066(3) 0.052(2) 0.065(2) 0.001(2) 0.045(2) 0.0142(19)
C12 0.047(2) 0.047(2) 0.059(2) -0.0012(17) 0.0350(19) 0.0043(18)
C13 0.100(4) 0.048(3) 0.121(4) -0.006(3) 0.059(3) -0.009(3)
C14 0.135(5) 0.074(4) 0.176(6) 0.008(4) 0.088(5) 0.001(4)
O5 0.073(2) 0.127(3) 0.0708(19) 0.0061(19) 0.0411(17) 0.0241(19)
C15 0.113(5) 0.144(6) 0.158(6) -0.003(4) 0.099(5) 0.024(5)

loop_
_atom_type_symbol
_atom_type_description
_atom_type_scat_dispersion_real
_atom_type_scat_dispersion_imag
_atom_type_scat_source
C C 0.0033 0.0016 'International Tables Vol C Tables 4.2.6.8 and 6.1.1.4'
H H 0.0000 0.0000 'International Tables Vol C Tables 4.2.6.8 and 6.1.1.4'
N N 0.0061 0.0033 'International Tables Vol C Tables 4.2.6.8 and 6.1.1.4'
O O 0.0106 0.0060 'International Tables Vol C Tables 4.2.6.8 and 6.1.1.4'
P P 0.1023 0.0942 'International Tables Vol C Tables 4.2.6.8 and 6.1.1.4'

loop_
_geom_angle_atom_site_label_1
_geom_angle_atom_site_label_2
_geom_angle_atom_site_label_3
_geom_angle
O4 P1 O3 116.22(13)
O4 P1 O2 111.04(14)
O3 P1 O2 110.63(14)
O4 P1 C7 109.88(14)
O3 P1 C7 108.56(13)
O2 P1 C7 99.12(14)
C1 O1 H1 109.5
C13 O2 P1 120.4(3)
C8 N1 C7 123.6(2)
C8 N1 H1A 115.6
C7 N1 H1A 120.8
C8 N2 C12 123.1(3)
C8 N2 H2A 112.8
C12 N2 H2A 123.9
O1 C1 C2 122.6(3)
O1 C1 C6 117.3(3)
C2 C1 C6 120.1(3)
C3 C2 C1 120.5(4)
C3 C2 H2 119.7
C1 C2 H2 119.7
C2 C3 C4 120.2(4)
C2 C3 H3 119.9
C4 C3 H3 119.9
C3 C4 C5 119.7(4)
C3 C4 H4 120.2
C5 C4 H4 120.2
C4 C5 C6 121.4(4)
C4 C5 H5 119.3
C6 C5 H5 119.3
C5 C6 C1 118.1(3)
C5 C6 C7 120.9(3)
C1 C6 C7 120.9(3)
N1 C7 C6 112.7(3)
N1 C7 P1 107.5(2)
C6 C7 P1 113.4(2)
N1 C7 H7 107.7
C6 C7 H7 107.7
P1 C7 H7 107.7
N1 C8 N2 116.9(3)
N1 C8 C9 125.5(3)
N2 C8 C9 117.6(3)
C10 C9 C8 119.3(3)
C10 C9 H9 120.4
C8 C9 H9 120.4
C9 C10 C11 121.3(3)
C9 C10 H10 119.3
C11 C10 H10 119.3
C12 C11 C10 118.6(3)
C12 C11 H11 120.7
C10 C11 H11 120.7
N2 C12 C11 120.0(3)
N2 C12 H12 120.0
C11 C12 H12 120.0
O2 C13 C14 115.2(4)
O2 C13 H13A 108.5
C14 C13 H13A 108.5
O2 C13 H13B 108.5
C14 C13 H13B 108.5
H13A C13 H13B 107.5
C13 C14 H14A 109.5
C13 C14 H14B 109.5
H14A C14 H14B 109.5
C13 C14 H14C 109.5
H14A C14 H14C 109.5
H14B C14 H14C 109.5
C15 O5 H5A 109.1
O5 C15 H15A 109.5
O5 C15 H15B 109.5
H15A C15 H15B 109.5
O5 C15 H15C 109.5
H15A C15 H15C 109.5
H15B C15 H15C 109.5

loop_
_geom_bond_atom_site_label_1
_geom_bond_atom_site_label_2
_geom_bond_distance
P1 O4 1.486(2)
P1 O3 1.486(2)
P1 O2 1.588(3)
P1 C7 1.821(3)
O1 C1 1.357(4)
O1 H1 0.820
O2 C13 1.433(5)
N1 C8 1.334(4)
N1 C7 1.473(4)
N1 H1A 0.869
N2 C8 1.347(4)
N2 C12 1.347(4)
N2 H2A 0.870
C1 C2 1.385(5)
C1 C6 1.387(4)
C2 C3 1.363(5)
C2 H2 0.930
C3 C4 1.364(6)
C3 H3 0.930
C4 C5 1.378(5)
C4 H4 0.930
C5 C6 1.381(4)
C5 H5 0.930
C6 C7 1.502(4)
C7 H7 0.980
C8 C9 1.399(4)
C9 C10 1.351(4)
C9 H9 0.930
C10 C11 1.386(5)
C10 H10 0.930
C11 C12 1.347(5)
C11 H11 0.930
C12 H12 0.930
C13 C14 1.451(6)
C13 H13A 0.970
C13 H13B 0.970
C14 H14A 0.960
C14 H14B 0.960
C14 H14C 0.960
O5 C15 1.391(6)
O5 H5A 0.821
C15 H15A 0.960
C15 H15B 0.960
C15 H15C 0.960

loop_
_geom_hbond_atom_site_label_D
_geom_hbond_atom_site_label_H
_geom_hbond_atom_site_label_A
_geom_hbond_site_symmetry_A
_geom_hbond_distance_DH
_geom_hbond_distance_HA
_geom_hbond_distance_DA
_geom_hbond_angle_DHA
_geom_hbond_publ_flag
N1 H1A O3 . 0.87 2.57 2.957(3) 108 y
N2 H2A O3 3_766 0.87 1.86 2.692(3) 160 y
N1 H1A O3 3_766 0.87 2.03 2.813(3) 150 y
O1 H1 O4 2_655 0.82 1.81 2.618(3) 170 y
C7 H7 O1 . 0.98 2.28 2.783(4) 111 y
C9 H9 O1 . 0.93 2.55 3.438(5) 160 y
C12 H12 O5 3_766 0.93 2.46 3.169(5) 133 y
O5 H5A O4 . 0.82 1.98 2.795(4) 176 y
C14 H14B Cg 1_545 0.96 2.91 3.697(8) 141 y

loop_
_geom_torsion_atom_site_label_1
_geom_torsion_atom_site_label_2
_geom_torsion_atom_site_label_3
_geom_torsion_atom_site_label_4
_geom_torsion
O4 P1 O2 C13 -55.0(3)
O3 P1 O2 C13 75.6(3)
C7 P1 O2 C13 -170.5(3)
O1 C1 C2 C3 -179.0(3)
C6 C1 C2 C3 -0.9(5)
C1 C2 C3 C4 0.6(6)
C2 C3 C4 C5 0.1(7)
C3 C4 C5 C6 -0.6(6)
C4 C5 C6 C1 0.3(5)
C4 C5 C6 C7 179.4(3)
O1 C1 C6 C5 178.6(3)
C2 C1 C6 C5 0.4(5)
O1 C1 C6 C7 -0.5(4)
C2 C1 C6 C7 -178.7(3)
C8 N1 C7 C6 -78.5(4)
C8 N1 C7 P1 155.8(2)
C5 C6 C7 N1 -58.0(4)
C1 C6 C7 N1 121.0(3)
C5 C6 C7 P1 64.4(4)
C1 C6 C7 P1 -116.5(3)
O4 P1 C7 N1 174.96(19)
O3 P1 C7 N1 46.9(2)
O2 P1 C7 N1 -68.6(2)
O4 P1 C7 C6 49.7(2)
O3 P1 C7 C6 -78.4(2)
O2 P1 C7 C6 166.1(2)
C7 N1 C8 N2 -178.6(3)
C7 N1 C8 C9 1.3(5)
C12 N2 C8 N1 177.1(3)
C12 N2 C8 C9 -2.7(5)
N1 C8 C9 C10 -177.7(3)
N2 C8 C9 C10 2.1(5)
C8 C9 C10 C11 -0.4(5)
C9 C10 C11 C12 -0.9(6)
C8 N2 C12 C11 1.5(5)
C10 C11 C12 N2 0.4(6)
P1 O2 C13 C14 -99.2(5)
